data_7112558
loop_
_publ_author_name
'Unkelbach, Christian'
'Rosenbaum, Hannah S.'
'Strohmann, Carsten'

_publ_section_title
;
 Direct benzylic metalation of a phenethylamine derivative: potassium as
 the key to both generation and stabilization of a labile anion.
;
_journal_issue 86
_journal_name_full 'Chemical communications (Cambridge, England)'
_journal_page_first 10612
_journal_page_last 10614
_journal_paper_doi 10.1039/c2cc35888c
_journal_volume 48
_journal_year 2012
_chemical_formula_moiety 'C23 H25 N O'
_chemical_formula_sum 'C23 H25 N O'
_chemical_formula_weight 331.44
_chemical_name_systematic
;
?
;
_space_group_IT_number 43
_symmetry_space_group_name_Hall 'F 2 -2d'
_symmetry_space_group_name_H-M 'F d d 2'
_atom_sites_solution_hydrogens geom
_atom_sites_solution_primary direct
_atom_sites_solution_secondary difmap
_audit_creation_method 'WinGX routine CIF_UPDATE'
_cell_angle_alpha 90.00
_cell_angle_beta 90.00
_cell_angle_gamma 90.00
_cell_formula_units_Z 16
_cell_length_a 39.761(4)
_cell_length_b 30.556(3)
_cell_length_c 5.9332(5)
_cell_measurement_temperature 173(2)
_cell_volume 7208.5(12)
_computing_cell_refinement 'CrysAlis Red (Oxford Diffraction, 2006)'
_computing_data_collection 'CrysAlis CCD (Oxford Diffraction, 2006)'
_computing_data_reduction 'CrysAlis Red (Oxford Diffraction, 2006)'
_computing_molecular_graphics 'Ortep-3 V1.073 (Farrugia, 2001)'
_computing_publication_material 'SHELXL-97 (Sheldrick, 1997)'
_computing_structure_refinement 'SHELXL-97 (Sheldrick, 1997)'
_computing_structure_solution 'SHELXS-90 (Sheldrick, 1990)'
_diffrn_ambient_temperature 173(2)
_diffrn_measured_fraction_theta_full 0.999
_diffrn_measured_fraction_theta_max 0.999
_diffrn_radiation_monochromator graphite
_diffrn_radiation_source 'fine-focus sealed tube'
_diffrn_radiation_type MoK\a
_diffrn_radiation_wavelength 0.71073
_diffrn_reflns_av_R_equivalents 0.0563
_diffrn_reflns_av_sigmaI/netI 0.1601
_diffrn_reflns_limit_h_max 48
_diffrn_reflns_limit_h_min -48
_diffrn_reflns_limit_k_max 37
_diffrn_reflns_limit_k_min -34
_diffrn_reflns_limit_l_max 7
_diffrn_reflns_limit_l_min -7
_diffrn_reflns_number 9834
_diffrn_reflns_theta_full 25.99
_diffrn_reflns_theta_max 25.99
_diffrn_reflns_theta_min 2.44
_exptl_absorpt_coefficient_mu 0.074
_exptl_absorpt_correction_T_max 0.9854
_exptl_absorpt_correction_T_min 0.9571
_exptl_absorpt_correction_type multi-scan
_exptl_absorpt_process_details 'CrysAlis Red (Oxford Diffraction 2006)'
_exptl_crystal_colour colorless
_exptl_crystal_density_diffrn 1.222
_exptl_crystal_density_method 'not measured'
_exptl_crystal_description needles
_exptl_crystal_F_000 2848
_exptl_crystal_size_max 0.60
_exptl_crystal_size_mid 0.20
_exptl_crystal_size_min 0.20
_refine_diff_density_max 0.187
_refine_diff_density_min -0.151
_refine_diff_density_rms 0.035
_refine_ls_extinction_method none
_refine_ls_goodness_of_fit_ref 0.843
_refine_ls_hydrogen_treatment constr
_refine_ls_matrix_type full
_refine_ls_number_parameters 229
_refine_ls_number_reflns 3448
_refine_ls_number_restraints 1
_refine_ls_restrained_S_all 0.843
_refine_ls_R_factor_all 0.0881
_refine_ls_R_factor_gt 0.0375
_refine_ls_shift/su_max 0.000
_refine_ls_shift/su_mean 0.000
_refine_ls_structure_factor_coef Fsqd
_refine_ls_weighting_details 'calc w=1/[\s^2^(Fo^2^)+(0.0000P)^2^+0.0000P] where P=(Fo^2^+2Fc^2^)/3'
_refine_ls_weighting_scheme calc
_refine_ls_wR_factor_gt 0.0344
_refine_ls_wR_factor_ref 0.0367
_reflns_number_gt 1818
_reflns_number_total 3448
_reflns_threshold_expression >2sigma(I)
_cod_data_source_file c2cc35888c.txt
_cod_data_source_block strohmann6d
_cod_original_cell_volume 7208.5(11)
_cod_original_sg_symbol_H-M Fdd2
_cod_database_code 7112558

loop_
_symmetry_equiv_pos_as_xyz
'x, y, z'
'-x, -y, z'
'-x+1/4, y+1/4, z+1/4'
'x+1/4, -y+1/4, z+1/4'
'x, y+1/2, z+1/2'
'-x, -y+1/2, z+1/2'
'-x+1/4, y+3/4, z+3/4'
'x+1/4, -y+3/4, z+3/4'
'x+1/2, y, z+1/2'
'-x+1/2, -y, z+1/2'
'-x+3/4, y+1/4, z+3/4'
'x+3/4, -y+1/4, z+3/4'
'x+1/2, y+1/2, z'
'-x+1/2, -y+1/2, z'
'-x+3/4, y+3/4, z+1/4'
'x+3/4, -y+3/4, z+1/4'

loop_
_atom_site_label
_atom_site_type_symbol
_atom_site_fract_x
_atom_site_fract_y
_atom_site_fract_z
_atom_site_U_iso_or_equiv
_atom_site_adp_type
_atom_site_occupancy
_atom_site_symmetry_multiplicity
_atom_site_calc_flag
_atom_site_refinement_flags
C1 C 0.32739(6) 0.07779(9) 0.5497(4) 0.0202(7) Uani 1 1 d .
C2 C 0.31216(6) 0.03278(8) 0.5107(4) 0.0171(7) Uani 1 1 d .
C3 C 0.29388(5) 0.01352(8) 0.6858(4) 0.0222(7) Uani 1 1 d .
H3 H 0.2927 0.0276 0.8283 0.027 Uiso 1 1 calc R
C4 C 0.27753(6) -0.02583(8) 0.6535(4) 0.0234(7) Uani 1 1 d .
H4 H 0.2650 -0.0385 0.7733 0.028 Uiso 1 1 calc R
C5 C 0.27931(6) -0.04696(8) 0.4471(4) 0.0245(7) Uani 1 1 d .
H5 H 0.2683 -0.0742 0.4257 0.029 Uiso 1 1 calc R
C6 C 0.29724(6) -0.02814(8) 0.2723(4) 0.0241(7) Uani 1 1 d .
H6 H 0.2984 -0.0425 0.1305 0.029 Uiso 1 1 calc R
C7 C 0.31361(6) 0.01167(8) 0.3032(4) 0.0197(7) Uani 1 1 d .
H7 H 0.3258 0.0245 0.1822 0.024 Uiso 1 1 calc R
C8 C 0.29998(6) 0.11285(8) 0.5102(4) 0.0171(7) Uani 1 1 d .
C9 C 0.28332(6) 0.11478(8) 0.3028(4) 0.0210(7) Uani 1 1 d .
H9 H 0.2890 0.0948 0.1862 0.025 Uiso 1 1 calc R
C10 C 0.25848(5) 0.14588(8) 0.2677(4) 0.0248(7) Uani 1 1 d .
H10 H 0.2474 0.1474 0.1260 0.030 Uiso 1 1 calc R
C11 C 0.24962(6) 0.17487(9) 0.4379(4) 0.0267(7) Uani 1 1 d .
H11 H 0.2326 0.1962 0.4137 0.032 Uiso 1 1 calc R
C12 C 0.26576(6) 0.17223(8) 0.6407(4) 0.0283(8) Uani 1 1 d .
H12 H 0.2599 0.1920 0.7578 0.034 Uiso 1 1 calc R
C13 C 0.29065(6) 0.14108(8) 0.6785(5) 0.0255(7) Uani 1 1 d .
H13 H 0.3012 0.1394 0.8218 0.031 Uiso 1 1 calc R
C14 C 0.35766(6) 0.08800(8) 0.3886(4) 0.0156(7) Uani 1 1 d .
H14 H 0.3478 0.0892 0.2336 0.019 Uiso 1 1 calc R
C15 C 0.38536(6) 0.05347(9) 0.3776(4) 0.0217(7) Uani 1 1 d .
C16 C 0.40493(6) 0.05239(8) 0.1842(4) 0.0228(7) Uani 1 1 d .
H16 H 0.3994 0.0713 0.0627 0.027 Uiso 1 1 calc R
C17 C 0.43230(6) 0.02458(8) 0.1626(4) 0.0303(8) Uani 1 1 d .
H17 H 0.4454 0.0246 0.0286 0.036 Uiso 1 1 calc R
C18 C 0.44031(6) -0.00329(8) 0.3388(4) 0.0267(8) Uani 1 1 d .
H18 H 0.4592 -0.0222 0.3275 0.032 Uiso 1 1 calc R
C19 C 0.42067(6) -0.00336(8) 0.5313(4) 0.0253(7) Uani 1 1 d .
H19 H 0.4260 -0.0227 0.6515 0.030 Uiso 1 1 calc R
C20 C 0.39328(6) 0.02444(7) 0.5508(4) 0.0204(7) Uani 1 1 d .
H20 H 0.3798 0.0237 0.6831 0.024 Uiso 1 1 calc R
C21 C 0.37198(5) 0.13423(7) 0.4335(4) 0.0208(7) Uani 1 1 d .
H21A H 0.3906 0.1399 0.3266 0.025 Uiso 1 1 calc R
H21B H 0.3542 0.1561 0.4045 0.025 Uiso 1 1 calc R
C22 C 0.37884(5) 0.18503(8) 0.7457(4) 0.0346(8) Uani 1 1 d .
H22A H 0.3863 0.1879 0.9025 0.052 Uiso 1 1 calc R
H22B H 0.3548 0.1919 0.7357 0.052 Uiso 1 1 calc R
H22C H 0.3916 0.2054 0.6508 0.052 Uiso 1 1 calc R
C23 C 0.42077(5) 0.12926(7) 0.6849(4) 0.0302(8) Uani 1 1 d .
H23A H 0.4336 0.1487 0.5857 0.045 Uiso 1 1 calc R
H23B H 0.4244 0.0988 0.6395 0.045 Uiso 1 1 calc R
H23C H 0.4283 0.1332 0.8409 0.045 Uiso 1 1 calc R
N N 0.38466(5) 0.13995(7) 0.6679(3) 0.0218(6) Uani 1 1 d .
O O 0.33878(4) 0.07957(5) 0.7794(2) 0.0189(4) Uani 1 1 d .
H0 H 0.3545 0.0978 0.7905 0.028 Uiso 1 1 calc R

loop_
_atom_site_aniso_label
_atom_site_aniso_U_11
_atom_site_aniso_U_22
_atom_site_aniso_U_33
_atom_site_aniso_U_23
_atom_site_aniso_U_13
_atom_site_aniso_U_12
C1 0.0230(17) 0.0280(19) 0.0096(15) -0.0028(16) 0.0039(14) -0.0036(15)
C2 0.0130(15) 0.0154(16) 0.0228(17) -0.0014(15) -0.0011(14) 0.0016(13)
C3 0.0187(16) 0.0229(17) 0.0249(17) 0.0022(16) -0.0015(14) 0.0010(15)
C4 0.0194(16) 0.0227(19) 0.0282(19) 0.0135(18) 0.0023(15) -0.0004(15)
C5 0.0219(17) 0.0139(17) 0.038(2) 0.0051(17) -0.0084(15) -0.0019(15)
C6 0.0213(16) 0.0226(19) 0.0283(18) -0.0067(16) -0.0040(14) 0.0064(15)
C7 0.0216(17) 0.0166(16) 0.0209(17) 0.0020(16) 0.0006(14) -0.0004(14)
C8 0.0165(15) 0.0159(17) 0.0191(17) 0.0034(15) 0.0021(14) 0.0001(14)
C9 0.0227(17) 0.0219(18) 0.0183(16) -0.0080(16) -0.0025(14) 0.0024(14)
C10 0.0219(17) 0.0265(19) 0.0261(18) 0.0055(16) -0.0039(15) -0.0014(15)
C11 0.0198(16) 0.026(2) 0.0344(18) 0.0014(18) -0.0001(15) 0.0082(15)
C12 0.0327(19) 0.028(2) 0.0248(18) -0.0123(18) 0.0061(15) 0.0018(16)
C13 0.0230(17) 0.0292(19) 0.0245(17) 0.0037(18) -0.0030(14) 0.0049(16)
C14 0.0191(16) 0.0205(17) 0.0071(15) 0.0047(14) -0.0020(12) 0.0003(14)
C15 0.0147(16) 0.0217(18) 0.0286(18) -0.0048(15) -0.0028(14) -0.0061(14)
C16 0.0291(18) 0.0222(17) 0.0172(16) 0.0024(15) 0.0034(14) 0.0040(15)
C17 0.0259(18) 0.037(2) 0.0276(18) -0.0054(18) 0.0060(16) -0.0027(16)
C18 0.0183(17) 0.024(2) 0.038(2) -0.0060(17) -0.0009(15) 0.0027(15)
C19 0.0285(18) 0.0174(18) 0.0300(17) -0.0026(17) -0.0057(16) -0.0025(15)
C20 0.0229(16) 0.0198(17) 0.0186(15) -0.0017(17) 0.0042(14) -0.0059(15)
C21 0.0181(16) 0.0190(18) 0.0253(16) 0.0075(16) -0.0012(14) 0.0008(14)
C22 0.0307(19) 0.032(2) 0.041(2) -0.0106(17) -0.0063(15) 0.0032(16)
C23 0.0283(17) 0.0187(17) 0.0436(19) 0.0031(16) -0.0081(16) 0.0003(15)
N 0.0193(13) 0.0186(14) 0.0274(14) -0.0008(13) -0.0036(12) -0.0023(12)
O 0.0203(11) 0.0225(12) 0.0140(10) 0.0001(10) -0.0061(8) -0.0049(9)

loop_
_atom_type_symbol
_atom_type_description
_atom_type_scat_dispersion_real
_atom_type_scat_dispersion_imag
_atom_type_scat_source
C C 0.0033 0.0016 'International Tables Vol C Tables 4.2.6.8 and 6.1.1.4'
H H 0.0000 0.0000 'International Tables Vol C Tables 4.2.6.8 and 6.1.1.4'
N N 0.0061 0.0033 'International Tables Vol C Tables 4.2.6.8 and 6.1.1.4'
O O 0.0106 0.0060 'International Tables Vol C Tables 4.2.6.8 and 6.1.1.4'

loop_
_geom_angle_atom_site_label_1
_geom_angle_atom_site_label_2
_geom_angle_atom_site_label_3
_geom_angle
O C1 C2 107.7(2)
O C1 C8 109.9(2)
C2 C1 C8 108.84(19)
O C1 C14 109.18(18)
C2 C1 C14 113.1(2)
C8 C1 C14 108.1(2)
C7 C2 C3 119.0(2)
C7 C2 C1 122.5(2)
C3 C2 C1 118.3(2)
C4 C3 C2 120.6(3)
C5 C4 C3 120.3(3)
C6 C5 C4 119.6(2)
C5 C6 C7 120.4(2)
C2 C7 C6 120.1(2)
C13 C8 C9 119.1(3)
C13 C8 C1 121.1(2)
C9 C8 C1 119.8(2)
C10 C9 C8 119.9(3)
C9 C10 C11 120.6(3)
C12 C11 C10 118.9(3)
C11 C12 C13 121.1(3)
C8 C13 C12 120.4(3)
C15 C14 C21 111.92(19)
C15 C14 C1 116.3(2)
C21 C14 C1 111.1(2)
C20 C15 C16 117.9(3)
C20 C15 C14 124.9(2)
C16 C15 C14 117.2(2)
C17 C16 C15 122.1(3)
C18 C17 C16 119.2(3)
C19 C18 C17 119.6(3)
C18 C19 C20 120.8(3)
C19 C20 C15 120.4(2)
N C21 C14 113.12(19)
C22 N C23 109.80(18)
C22 N C21 110.46(19)
C23 N C21 111.54(19)

loop_
_geom_bond_atom_site_label_1
_geom_bond_atom_site_label_2
_geom_bond_distance
C1 O 1.438(2)
C1 C2 1.521(3)
C1 C8 1.546(3)
C1 C14 1.568(3)
C2 C7 1.391(3)
C2 C3 1.398(3)
C3 C4 1.380(3)
C4 C5 1.387(3)
C5 C6 1.383(3)
C6 C7 1.392(3)
C8 C13 1.371(3)
C8 C9 1.398(3)
C9 C10 1.386(3)
C10 C11 1.389(3)
C11 C12 1.366(3)
C12 C13 1.391(3)
C14 C15 1.527(3)
C14 C21 1.546(3)
C15 C20 1.393(3)
C15 C16 1.387(3)
C16 C17 1.386(3)
C17 C18 1.386(3)
C18 C19 1.384(3)
C19 C20 1.386(3)
C21 N 1.490(3)
C22 N 1.471(3)
C23 N 1.476(2)
